data_2222980
loop_
_publ_author_name
'Liu, Hai-Xing'

_publ_section_title
;
 Aqua(2,2'-bipyridine)trifluoridochromium(III) dihydrate
;
_journal_coeditor_code BR2114
_journal_issue 9
_journal_name_full 'Acta Crystallographica Section E'
_journal_page_first m1093
_journal_paper_doi 10.1107/S1600536809031808
_journal_volume 65
_journal_year 2009
_chemical_formula_iupac '[Cr F3 (C10 H8 N2) (H2 O)], 2H2 O'
_chemical_formula_moiety 'C10 H10 Cr F3 N2 O, 2(H2 O)'
_chemical_formula_sum 'C10 H14 Cr F3 N2 O3'
_chemical_formula_weight 319.23
_chemical_name_systematic
;
Aqua(2,2'-bipyridine)trifluoridochromium(III) dihydrate
;
_space_group_IT_number 14
_symmetry_cell_setting monoclinic
_symmetry_space_group_name_Hall '-P 2ybc'
_symmetry_space_group_name_H-M 'P 1 21/c 1'
_atom_sites_solution_hydrogens geom
_atom_sites_solution_primary direct
_atom_sites_solution_secondary difmap
_audit_creation_method SHELXL-97
_cell_angle_alpha 90.00
_cell_angle_beta 112.35(3)
_cell_angle_gamma 90.00
_cell_formula_units_Z 4
_cell_length_a 9.0100(18)
_cell_length_b 7.4170(15)
_cell_length_c 20.759(6)
_cell_measurement_reflns_used 1024
_cell_measurement_temperature 293(2)
_cell_measurement_theta_max 25.00
_cell_measurement_theta_min 2.44
_cell_volume 1283.1(6)
_computing_cell_refinement 'SAINT (Bruker, 1997)'
_computing_data_collection 'SMART (Bruker, 1997)'
_computing_data_reduction 'SAINT (Bruker, 1997)'
_computing_molecular_graphics 'SHELXTL (Sheldrick, 2008)'
_computing_publication_material 'SHELXTL (Sheldrick, 2008)'
_computing_structure_refinement 'SHELXL97 (Sheldrick, 2008)'
_computing_structure_solution 'SHELXS97 (Sheldrick, 2008)'
_diffrn_ambient_temperature 293(2)
_diffrn_measured_fraction_theta_full 1.000
_diffrn_measured_fraction_theta_max 1.000
_diffrn_measurement_device_type 'Bruker SMART CCD area-detector'
_diffrn_measurement_method '\f and \w'
_diffrn_radiation_monochromator graphite
_diffrn_radiation_source 'fine-focus sealed tube'
_diffrn_radiation_type MoK\a
_diffrn_radiation_wavelength 0.71073
_diffrn_reflns_av_R_equivalents 0.0230
_diffrn_reflns_av_sigmaI/netI 0.0247
_diffrn_reflns_limit_h_max 10
_diffrn_reflns_limit_h_min -10
_diffrn_reflns_limit_k_max 8
_diffrn_reflns_limit_k_min -8
_diffrn_reflns_limit_l_max 24
_diffrn_reflns_limit_l_min -21
_diffrn_reflns_number 6478
_diffrn_reflns_theta_full 25.00
_diffrn_reflns_theta_max 25.00
_diffrn_reflns_theta_min 2.44
_exptl_absorpt_coefficient_mu 0.934
_exptl_absorpt_correction_type none
_exptl_crystal_colour brown
_exptl_crystal_density_diffrn 1.653
_exptl_crystal_density_method 'not measured'
_exptl_crystal_description prism
_exptl_crystal_F_000 652
_exptl_crystal_size_max 0.24
_exptl_crystal_size_mid 0.18
_exptl_crystal_size_min 0.17
_refine_diff_density_max 0.515
_refine_diff_density_min -0.559
_refine_ls_extinction_method none
_refine_ls_goodness_of_fit_ref 1.120
_refine_ls_hydrogen_treatment constr
_refine_ls_matrix_type full
_refine_ls_number_parameters 175
_refine_ls_number_reflns 2257
_refine_ls_number_restraints 3
_refine_ls_restrained_S_all 1.127
_refine_ls_R_factor_all 0.0465
_refine_ls_R_factor_gt 0.0395
_refine_ls_shift/su_max 0.000
_refine_ls_shift/su_mean 0.000
_refine_ls_structure_factor_coef Fsqd
_refine_ls_weighting_details 'calc w=1/[\s^2^(Fo^2^)+(0.0755P)^2^+0.6391P] where P=(Fo^2^+2Fc^2^)/3'
_refine_ls_weighting_scheme calc
_refine_ls_wR_factor_gt 0.1230
_refine_ls_wR_factor_ref 0.1290
_reflns_number_gt 1916
_reflns_number_total 2257
_reflns_threshold_expression I>2\s(I)
_cod_data_source_file br2114.cif
_cod_data_source_block I
_cod_depositor_comments
;
The following automatic conversions were performed:
'_symmetry_cell_setting' value 'Monoclinic' changed to 'monoclinic'
according to '/home/saulius/struct/CIF-dictionaries/cif_core.dic'
dictionary named 'cif_core.dic' version 2.4.1 from 2010-06-29.

Automatic conversion script
Id: cif_fix_enum 1527 2010-12-29 10:47:43Z saulius 

The following automatic conversions were performed:

'_symmetry_cell_setting' value 'Monoclinic' changed to 'monoclinic'
according to /home/saulius/struct/CIF-dictionaries/cif_core.dic
dictionary named 'cif_core.dic' version 2.4.1 from 2010-06-29.

Automatic conversion script
Id: cif_fix_values 1715 2011-07-08 13:25:40Z adriana 
;
_cod_original_cell_volume 1283.1(5)
_cod_original_sg_symbol_H-M 'P 21/c'
_cod_database_code 2222980
_cod_database_fobs_code 2222980

loop_
_symmetry_equiv_pos_as_xyz
'x, y, z'
'-x, y+1/2, -z+1/2'
'-x, -y, -z'
'x, -y-1/2, z-1/2'

loop_
_atom_site_type_symbol
_atom_site_label
_atom_site_fract_x
_atom_site_fract_y
_atom_site_fract_z
_atom_site_U_iso_or_equiv
_atom_site_adp_type
_atom_site_calc_flag
_atom_site_refinement_flags
_atom_site_occupancy
_atom_site_disorder_assembly
_atom_site_disorder_group
Cr Cr1 0.15638(5) 0.28271(7) 0.32953(2) 0.0283(2) Uani d . 1 . .
F F1 0.2014(2) 0.0442(2) 0.31271(9) 0.0393(5) Uani d . 1 . .
F F2 0.1128(2) 0.5267(2) 0.34286(9) 0.0436(5) Uani d . 1 . .
F F3 -0.0083(2) 0.2083(3) 0.35635(12) 0.0521(6) Uani d . 1 . .
N N1 0.3615(3) 0.3591(4) 0.31451(13) 0.0331(6) Uani d . 1 . .
N N2 0.3252(3) 0.2663(3) 0.42877(13) 0.0318(6) Uani d . 1 . .
C C1 0.3689(4) 0.4133(5) 0.25417(18) 0.0453(8) Uani d . 1 . .
H H1A 0.2741 0.4299 0.2157 0.054 Uiso calc R 1 . .
C C2 0.5145(5) 0.4453(5) 0.2477(2) 0.0540(10) Uani d . 1 . .
H H2A 0.5168 0.4829 0.2054 0.065 Uiso calc R 1 . .
C C3 0.6529(5) 0.4212(6) 0.3035(2) 0.0579(10) Uani d . 1 . .
H H3A 0.7513 0.4406 0.2997 0.069 Uiso calc R 1 . .
C C4 0.6469(4) 0.3678(6) 0.3661(2) 0.0533(10) Uani d . 1 . .
H H4A 0.7410 0.3513 0.4050 0.064 Uiso calc R 1 . .
C C5 0.4997(4) 0.3393(4) 0.37029(17) 0.0358(7) Uani d . 1 . .
C C6 0.4791(4) 0.2890(4) 0.43569(17) 0.0353(7) Uani d . 1 . .
C C7 0.6048(5) 0.2693(5) 0.4996(2) 0.0506(10) Uani d . 1 . .
H H7A 0.7105 0.2842 0.5037 0.061 Uiso calc R 1 . .
C C8 0.5698(6) 0.2272(6) 0.5569(2) 0.0613(12) Uani d . 1 . .
H H8A 0.6521 0.2127 0.6003 0.074 Uiso calc R 1 . .
C C9 0.4128(5) 0.2068(5) 0.54970(18) 0.0559(11) Uani d . 1 . .
H H9A 0.3875 0.1802 0.5881 0.067 Uiso calc R 1 . .
C C10 0.2933(5) 0.2264(5) 0.48461(18) 0.0432(8) Uani d . 1 . .
H H10A 0.1870 0.2113 0.4796 0.052 Uiso calc R 1 . .
O O1W 0.0184(3) 0.3056(3) 0.22962(11) 0.0363(5) Uani d . 1 . .
H H1W1 -0.0536 0.3443 0.1923 0.044 Uiso d R 1 . .
H H2W1 0.0476 0.2023 0.2211 0.044 Uiso d R 1 . .
O O2W 0.0891(5) 0.4622(5) 0.06932(16) 0.0883(11) Uani d . 1 . .
H H1W2 0.0245 0.4742 0.0901 0.106 Uiso d R 1 . .
H H2W2 0.1487 0.3719 0.0871 0.106 Uiso d R 1 . .
O O3W 0.9992(4) 0.1082(5) 0.05359(17) 0.0790(10) Uani d D 1 . .
H H2W3 0.9750 0.0764 0.0850 0.095 Uiso d R 1 . .
H H1W3 1.0333 0.0066 0.0477 0.095 Uiso d R 1 . .

loop_
_atom_site_aniso_label
_atom_site_aniso_U_11
_atom_site_aniso_U_22
_atom_site_aniso_U_33
_atom_site_aniso_U_12
_atom_site_aniso_U_13
_atom_site_aniso_U_23
Cr1 0.0252(3) 0.0273(3) 0.0288(3) 0.00016(18) 0.0059(2) 0.00170(18)
F1 0.0344(10) 0.0296(10) 0.0462(10) 0.0000(8) 0.0068(8) -0.0007(8)
F2 0.0530(12) 0.0329(10) 0.0371(10) 0.0091(9) 0.0084(9) -0.0017(8)
F3 0.0343(11) 0.0647(15) 0.0608(13) -0.0003(10) 0.0221(10) 0.0137(10)
N1 0.0326(14) 0.0322(14) 0.0334(14) -0.0042(11) 0.0113(11) 0.0016(11)
N2 0.0322(14) 0.0298(14) 0.0288(14) -0.0015(11) 0.0063(11) 0.0028(10)
C1 0.048(2) 0.046(2) 0.0418(19) -0.0066(17) 0.0172(16) 0.0051(15)
C2 0.068(3) 0.050(2) 0.059(2) -0.0085(19) 0.042(2) 0.0035(18)
C3 0.043(2) 0.066(3) 0.072(3) -0.0106(19) 0.030(2) -0.001(2)
C4 0.0329(18) 0.063(2) 0.062(2) -0.0048(18) 0.0159(17) 0.000(2)
C5 0.0315(16) 0.0313(16) 0.0425(18) -0.0038(13) 0.0116(14) -0.0021(14)
C6 0.0303(17) 0.0296(17) 0.0384(18) -0.0028(13) 0.0046(14) -0.0014(13)
C7 0.0354(19) 0.052(2) 0.046(2) -0.0042(16) -0.0048(17) 0.0025(16)
C8 0.062(3) 0.062(3) 0.037(2) -0.003(2) -0.0079(19) 0.0087(17)
C9 0.072(3) 0.057(3) 0.0294(19) -0.006(2) 0.0090(18) 0.0086(16)
C10 0.045(2) 0.045(2) 0.0367(19) -0.0040(16) 0.0128(16) 0.0048(15)
O1W 0.0351(12) 0.0310(11) 0.0305(11) 0.0072(9) -0.0013(9) -0.0002(9)
O2W 0.124(3) 0.079(2) 0.081(2) 0.037(2) 0.060(2) 0.0043(18)
O3W 0.096(2) 0.083(2) 0.079(2) -0.002(2) 0.0559(19) 0.0067(19)

loop_
_atom_type_symbol
_atom_type_description
_atom_type_scat_dispersion_real
_atom_type_scat_dispersion_imag
_atom_type_scat_source
C C 0.0033 0.0016 'International Tables Vol C Tables 4.2.6.8 and 6.1.1.4'
H H 0.0000 0.0000 'International Tables Vol C Tables 4.2.6.8 and 6.1.1.4'
N N 0.0061 0.0033 'International Tables Vol C Tables 4.2.6.8 and 6.1.1.4'
O O 0.0106 0.0060 'International Tables Vol C Tables 4.2.6.8 and 6.1.1.4'
F F 0.0171 0.0103 'International Tables Vol C Tables 4.2.6.8 and 6.1.1.4'
Cr Cr 0.3209 0.6236 'International Tables Vol C Tables 4.2.6.8 and 6.1.1.4'

loop_
_geom_angle_atom_site_label_1
_geom_angle_atom_site_label_2
_geom_angle_atom_site_label_3
_geom_angle_site_symmetry_1
_geom_angle_site_symmetry_3
_geom_angle
_geom_angle_publ_flag
F3 Cr1 F1 . . 91.69(9) ?
F3 Cr1 F2 . . 90.37(10) ?
F1 Cr1 F2 . . 177.37(8) ?
F3 Cr1 O1W . . 94.86(10) ?
F1 Cr1 O1W . . 88.84(8) ?
F2 Cr1 O1W . . 89.35(8) ?
F3 Cr1 N2 . . 93.05(10) ?
F1 Cr1 N2 . . 90.05(9) ?
F2 Cr1 N2 . . 91.48(9) ?
O1W Cr1 N2 . . 172.04(10) ?
F3 Cr1 N1 . . 171.69(10) ?
F1 Cr1 N1 . . 87.80(9) ?
F2 Cr1 N1 . . 90.39(10) ?
O1W Cr1 N1 . . 93.42(10) ?
N2 Cr1 N1 . . 78.66(11) ?
C1 N1 C5 . . 118.5(3) ?
C1 N1 Cr1 . . 126.0(2) ?
C5 N1 Cr1 . . 115.3(2) ?
C10 N2 C6 . . 119.3(3) ?
C10 N2 Cr1 . . 124.5(2) ?
C6 N2 Cr1 . . 116.1(2) ?
N1 C1 C2 . . 121.7(3) ?
N1 C1 H1A . . 119.1 ?
C2 C1 H1A . . 119.1 ?
C3 C2 C1 . . 119.5(3) ?
C3 C2 H2A . . 120.3 ?
C1 C2 H2A . . 120.3 ?
C2 C3 C4 . . 119.4(4) ?
C2 C3 H3A . . 120.3 ?
C4 C3 H3A . . 120.3 ?
C3 C4 C5 . . 119.1(4) ?
C3 C4 H4A . . 120.4 ?
C5 C4 H4A . . 120.4 ?
N1 C5 C4 . . 121.7(3) ?
N1 C5 C6 . . 114.7(3) ?
C4 C5 C6 . . 123.6(3) ?
N2 C6 C7 . . 121.4(3) ?
N2 C6 C5 . . 114.5(3) ?
C7 C6 C5 . . 124.1(3) ?
C8 C7 C6 . . 118.6(4) ?
C8 C7 H7A . . 120.7 ?
C6 C7 H7A . . 120.7 ?
C9 C8 C7 . . 119.7(4) ?
C9 C8 H8A . . 120.2 ?
C7 C8 H8A . . 120.2 ?
C8 C9 C10 . . 118.9(4) ?
C8 C9 H9A . . 120.5 ?
C10 C9 H9A . . 120.5 ?
N2 C10 C9 . . 122.1(4) ?
N2 C10 H10A . . 119.0 ?
C9 C10 H10A . . 119.0 ?
Cr1 O1W H1W1 . . 160.5 ?
Cr1 O1W H2W1 . . 91.2 ?
H1W1 O1W H2W1 . . 107.7 ?
H1W2 O2W H2W2 . . 107.7 ?
H2W3 O3W H1W3 . . 94.7 ?

loop_
_geom_bond_atom_site_label_1
_geom_bond_atom_site_label_2
_geom_bond_site_symmetry_2
_geom_bond_distance
_geom_bond_publ_flag
Cr1 F3 . 1.856(2) ?
Cr1 F1 . 1.8769(18) ?
Cr1 F2 . 1.8942(19) ?
Cr1 O1W . 1.979(2) ?
Cr1 N2 . 2.047(3) ?
Cr1 N1 . 2.067(3) ?
N1 C1 . 1.341(4) ?
N1 C5 . 1.348(4) ?
N2 C10 . 1.329(4) ?
N2 C6 . 1.350(4) ?
C1 C2 . 1.388(5) ?
C1 H1A . 0.9300 ?
C2 C3 . 1.353(6) ?
C2 H2A . 0.9300 ?
C3 C4 . 1.378(6) ?
C3 H3A . 0.9300 ?
C4 C5 . 1.378(5) ?
C4 H4A . 0.9300 ?
C5 C6 . 1.486(5) ?
C6 C7 . 1.386(5) ?
C7 C8 . 1.379(6) ?
C7 H7A . 0.9300 ?
C8 C9 . 1.373(6) ?
C8 H8A . 0.9300 ?
C9 C10 . 1.378(5) ?
C9 H9A . 0.9300 ?
C10 H10A . 0.9300 ?
O1W H1W1 . 0.8498 ?
O1W H2W1 . 0.8500 ?
O2W H1W2 . 0.8500 ?
O2W H2W2 . 0.8500 ?
O3W H2W3 . 0.7978 ?
O3W H1W3 . 0.840(10) ?

loop_
_geom_hbond_atom_site_label_D
_geom_hbond_atom_site_label_H
_geom_hbond_atom_site_label_A
_geom_hbond_site_symmetry_A
_geom_hbond_distance_DH
_geom_hbond_distance_HA
_geom_hbond_distance_DA
_geom_hbond_angle_DHA
O1W H2W1 F1 1 0.85 2.22 2.699(3) 116.1
O1W H2W1 F2 2_545 0.85 2.02 2.567(3) 121.1
O1W H2W1 F2 2_545 0.85 2.02 2.567(3) 121.1
O1W H1W1 F1 2 0.85 1.97 2.550(3) 124.7
O2W H1W2 F3 2 0.85 2.10 2.664(4) 123.7
O2W H2W2 O3W 1_455 0.85 2.33 2.730(5) 109.6
O3W H2W3 F2 2_645 0.80 1.98 2.767(3) 170.8
O3W H2W3 F3 2_645 0.80 2.96 3.490(4) 126.3
O3W H1W3 O3W 3_755 0.840 2.18 2.748 125
